data_1516151
loop_
_publ_author_name
'Wang, Yang'
'Liu, Bo'
'Wang, Xue'
'Zhao, Wei'
'Liu, Dongtao'
'Liu, Xinli'
'Cui, Dongmei'

_publ_section_title
;
 Immortal ring-opening polymerization of \e-caprolactone by a neat
 magnesium catalyst system: an approach to obtain block and amphiphilic
 star polymers in situ
;
_journal_issue 15
_journal_name_full 'Polymer Chemistry'
_journal_page_first 4580
_journal_paper_doi 10.1039/c4py00384e
_journal_volume 5
_journal_year 2014
_chemical_formula_sum 'C46 H46 Mg O4'
_chemical_formula_weight 687.14
_chemical_name_systematic
; 
 ? 
;
_space_group_IT_number 15
_symmetry_cell_setting monoclinic
_symmetry_space_group_name_Hall '-C 2yc'
_symmetry_space_group_name_H-M 'C 1 2/c 1'
_atom_sites_solution_hydrogens geom
_atom_sites_solution_primary direct
_atom_sites_solution_secondary difmap
_audit_creation_method SHELXL-97
_cell_angle_alpha 90.00
_cell_angle_beta 109.3890(10)
_cell_angle_gamma 90.00
_cell_formula_units_Z 4
_cell_length_a 19.0981(16)
_cell_length_b 9.6221(8)
_cell_length_c 22.024(3)
_cell_measurement_temperature 144.5(2)
_cell_volume 3817.7(7)
_computing_structure_refinement 'SHELXL-97 (Sheldrick, 1997)'
_computing_structure_solution 'SHELXS-97 (Sheldrick, 1990)'
_diffrn_ambient_temperature 144.5(2)
_diffrn_measured_fraction_theta_full 0.997
_diffrn_measured_fraction_theta_max 0.997
_diffrn_radiation_monochromator graphite
_diffrn_radiation_source 'fine-focus sealed tube'
_diffrn_radiation_type MoK\a
_diffrn_radiation_wavelength 0.71073
_diffrn_reflns_av_R_equivalents 0.0293
_diffrn_reflns_av_sigmaI/netI 0.0340
_diffrn_reflns_limit_h_max 22
_diffrn_reflns_limit_h_min -18
_diffrn_reflns_limit_k_max 11
_diffrn_reflns_limit_k_min -8
_diffrn_reflns_limit_l_max 23
_diffrn_reflns_limit_l_min -26
_diffrn_reflns_number 9382
_diffrn_reflns_theta_full 25.10
_diffrn_reflns_theta_max 25.10
_diffrn_reflns_theta_min 1.96
_exptl_absorpt_coefficient_mu 0.089
_exptl_absorpt_correction_T_max 0.9824
_exptl_absorpt_correction_T_min 0.9567
_exptl_absorpt_correction_type multi-scan
_exptl_crystal_colour colorless
_exptl_crystal_density_diffrn 1.195
_exptl_crystal_density_method 'not measured'
_exptl_crystal_description block
_exptl_crystal_F_000 1464
_exptl_crystal_size_max 0.50
_exptl_crystal_size_mid 0.30
_exptl_crystal_size_min 0.20
_refine_diff_density_max 0.240
_refine_diff_density_min -0.188
_refine_diff_density_rms 0.035
_refine_ls_extinction_method none
_refine_ls_goodness_of_fit_ref 1.020
_refine_ls_hydrogen_treatment constr
_refine_ls_matrix_type full
_refine_ls_number_parameters 231
_refine_ls_number_reflns 3401
_refine_ls_number_restraints 0
_refine_ls_restrained_S_all 1.020
_refine_ls_R_factor_all 0.0626
_refine_ls_R_factor_gt 0.0437
_refine_ls_shift/su_max 0.000
_refine_ls_shift/su_mean 0.000
_refine_ls_structure_factor_coef Fsqd
_refine_ls_weighting_details 'calc w=1/[\s^2^(Fo^2^)+(0.0544P)^2^+1.9136P] where P=(Fo^2^+2Fc^2^)/3'
_refine_ls_weighting_scheme calc
_refine_ls_wR_factor_gt 0.1079
_refine_ls_wR_factor_ref 0.1192
_reflns_number_gt 2535
_reflns_number_total 3401
_reflns_threshold_expression >2sigma(I)
_cod_data_source_file c4py00384e2.cif
_cod_data_source_block wyy
_cod_depositor_comments
;
The following automatic conversions were performed:

'_symmetry_cell_setting' value 'Monoclinic' changed to 'monoclinic'
according to
/usr/data/users/saulius/crontab/automatic-downloads/rss-feeds/RSC/lib/dictionaries/cif_core.dic
dictionary named 'cif_core.dic' version 2.4.2 from
2011-04-26.

'_exptl_absorpt_correction_type' value 'Multi-Scan'
changed to 'multi-scan' according to
/usr/data/users/saulius/crontab/automatic-downloads/rss-feeds/RSC/lib/dictionaries/cif_core.dic
dictionary named 'cif_core.dic' version 2.4.2 from 2011-04-26.

Automatic conversion script
Id: cif_fix_values 2281 2013-09-26 08:29:07Z andrius 

 Adding full bibliography for 1516151.cif.
;
_cod_original_cell_volume 3817.8(6)
_cod_original_sg_symbol_H-M C2/C
_cod_database_code 1516151

loop_
_symmetry_equiv_pos_as_xyz
'x, y, z'
'-x, y, -z+1/2'
'x+1/2, y+1/2, z'
'-x+1/2, y+1/2, -z+1/2'
'-x, -y, -z'
'x, -y, z-1/2'
'-x+1/2, -y+1/2, -z'
'x+1/2, -y+1/2, z-1/2'

loop_
_atom_site_label
_atom_site_type_symbol
_atom_site_fract_x
_atom_site_fract_y
_atom_site_fract_z
_atom_site_U_iso_or_equiv
_atom_site_adp_type
_atom_site_occupancy
_atom_site_symmetry_multiplicity
_atom_site_calc_flag
_atom_site_refinement_flags
Mg1 Mg 0.0000 0.21538(9) 0.2500 0.0356(2) Uani 1 2 d S
O1 O 0.05970(7) 0.28727(13) 0.20558(6) 0.0391(3) Uani 1 1 d .
O2 O 0.07361(8) 0.07655(16) 0.30477(8) 0.0601(4) Uani 1 1 d .
C1 C 0.05166(9) 0.3627(2) 0.15008(8) 0.0337(4) Uani 1 1 d .
C2 C -0.03185(10) 0.3736(2) 0.11102(9) 0.0361(4) Uani 1 1 d .
C3 C -0.07775(10) 0.4422(2) 0.13936(9) 0.0416(5) Uani 1 1 d .
H3 H -0.0568 0.4848 0.1792 0.050 Uiso 1 1 calc R
C4 C -0.15381(11) 0.4476(2) 0.10915(11) 0.0490(5) Uani 1 1 d .
H4 H -0.1835 0.4928 0.1289 0.059 Uiso 1 1 calc R
C5 C -0.18565(11) 0.3862(2) 0.04983(11) 0.0524(6) Uani 1 1 d .
H5 H -0.2368 0.3901 0.0294 0.063 Uiso 1 1 calc R
C6 C -0.14127(11) 0.3190(2) 0.02101(11) 0.0531(6) Uani 1 1 d .
H6 H -0.1625 0.2780 -0.0192 0.064 Uiso 1 1 calc R
C7 C -0.06497(10) 0.3120(2) 0.05152(9) 0.0441(5) Uani 1 1 d .
H7 H -0.0357 0.2653 0.0317 0.053 Uiso 1 1 calc R
C8 C 0.09343(9) 0.29012(19) 0.10927(8) 0.0334(4) Uani 1 1 d .
C9 C 0.11808(10) 0.1553(2) 0.12257(10) 0.0431(5) Uani 1 1 d .
H9 H 0.1098 0.1083 0.1564 0.052 Uiso 1 1 calc R
C10 C 0.15497(12) 0.0888(2) 0.08630(10) 0.0534(6) Uani 1 1 d .
H10 H 0.1711 -0.0022 0.0960 0.064 Uiso 1 1 calc R
C11 C 0.16783(12) 0.1564(2) 0.03616(10) 0.0525(6) Uani 1 1 d .
H11 H 0.1927 0.1118 0.0118 0.063 Uiso 1 1 calc R
C12 C 0.14362(12) 0.2905(2) 0.02236(10) 0.0488(5) Uani 1 1 d .
H12 H 0.1519 0.3370 -0.0116 0.059 Uiso 1 1 calc R
C13 C 0.10720(10) 0.3567(2) 0.05837(9) 0.0421(5) Uani 1 1 d .
H13 H 0.0914 0.4479 0.0485 0.051 Uiso 1 1 calc R
C14 C 0.08634(9) 0.5084(2) 0.16677(8) 0.0358(4) Uani 1 1 d .
C15 C 0.06047(11) 0.6252(2) 0.12906(10) 0.0443(5) Uani 1 1 d .
H15 H 0.0175 0.6188 0.0935 0.053 Uiso 1 1 calc R
C16 C 0.09733(12) 0.7504(2) 0.14338(11) 0.0538(6) Uani 1 1 d .
H16 H 0.0791 0.8271 0.1172 0.065 Uiso 1 1 calc R
C17 C 0.16046(13) 0.7631(2) 0.19563(12) 0.0597(6) Uani 1 1 d .
H17 H 0.1854 0.8476 0.2047 0.072 Uiso 1 1 calc R
C18 C 0.18678(12) 0.6493(3) 0.23474(11) 0.0570(6) Uani 1 1 d .
H18 H 0.2293 0.6573 0.2706 0.068 Uiso 1 1 calc R
C19 C 0.14979(10) 0.5227(2) 0.22057(9) 0.0447(5) Uani 1 1 d .
H19 H 0.1676 0.4468 0.2473 0.054 Uiso 1 1 calc R
C21 C 0.05641(17) -0.0347(3) 0.34154(15) 0.0817(8) Uani 1 1 d .
H21A H 0.0093 -0.0776 0.3178 0.098 Uiso 1 1 calc R
H21B H 0.0540 -0.0004 0.3822 0.098 Uiso 1 1 calc R
C22 C 0.11798(19) -0.1346(3) 0.35209(15) 0.0925(10) Uani 1 1 d .
H22A H 0.1093 -0.1964 0.3155 0.111 Uiso 1 1 calc R
H22B H 0.1248 -0.1895 0.3906 0.111 Uiso 1 1 calc R
C23 C 0.18374(17) -0.0423(3) 0.35964(14) 0.0921(10) Uani 1 1 d .
H23A H 0.2065 -0.0139 0.4041 0.110 Uiso 1 1 calc R
H23B H 0.2206 -0.0896 0.3457 0.110 Uiso 1 1 calc R
C24 C 0.15265(12) 0.0797(3) 0.31775(13) 0.0674(7) Uani 1 1 d .
H24A H 0.1736 0.1653 0.3395 0.081 Uiso 1 1 calc R
H24B H 0.1638 0.0735 0.2780 0.081 Uiso 1 1 calc R

loop_
_atom_site_aniso_label
_atom_site_aniso_U_11
_atom_site_aniso_U_22
_atom_site_aniso_U_33
_atom_site_aniso_U_23
_atom_site_aniso_U_13
_atom_site_aniso_U_12
Mg1 0.0373(5) 0.0346(5) 0.0415(5) 0.000 0.0222(4) 0.000
O1 0.0394(7) 0.0470(8) 0.0355(7) 0.0092(6) 0.0187(6) 0.0042(6)
O2 0.0557(9) 0.0537(10) 0.0820(11) 0.0309(8) 0.0378(8) 0.0149(7)
C1 0.0334(9) 0.0389(11) 0.0315(9) 0.0054(8) 0.0143(8) 0.0026(8)
C2 0.0338(9) 0.0374(11) 0.0399(11) 0.0063(8) 0.0159(8) -0.0002(8)
C3 0.0371(10) 0.0471(12) 0.0422(11) 0.0039(9) 0.0153(9) 0.0045(9)
C4 0.0375(11) 0.0528(13) 0.0603(14) 0.0079(11) 0.0211(10) 0.0081(10)
C5 0.0327(10) 0.0532(14) 0.0661(15) 0.0080(11) 0.0096(10) -0.0023(9)
C6 0.0447(12) 0.0564(14) 0.0522(13) -0.0041(11) 0.0082(10) -0.0091(10)
C7 0.0395(11) 0.0466(12) 0.0464(12) -0.0029(9) 0.0144(9) -0.0036(9)
C8 0.0308(9) 0.0384(11) 0.0329(10) 0.0013(8) 0.0130(8) -0.0001(8)
C9 0.0458(11) 0.0420(12) 0.0488(12) 0.0098(9) 0.0254(9) 0.0077(9)
C10 0.0613(13) 0.0444(13) 0.0653(14) 0.0070(11) 0.0356(12) 0.0141(11)
C11 0.0592(13) 0.0555(14) 0.0544(13) -0.0015(11) 0.0344(11) 0.0088(11)
C12 0.0628(13) 0.0514(13) 0.0424(12) 0.0018(10) 0.0309(10) -0.0011(11)
C13 0.0508(11) 0.0390(11) 0.0421(11) 0.0039(9) 0.0227(9) 0.0025(9)
C14 0.0338(9) 0.0422(11) 0.0364(10) -0.0026(8) 0.0182(8) 0.0012(8)
C15 0.0442(11) 0.0412(12) 0.0503(12) 0.0003(9) 0.0195(10) 0.0009(9)
C16 0.0604(13) 0.0403(13) 0.0686(15) -0.0005(11) 0.0322(12) -0.0007(10)
C17 0.0652(15) 0.0470(14) 0.0764(17) -0.0163(13) 0.0360(13) -0.0139(12)
C18 0.0450(12) 0.0699(17) 0.0547(13) -0.0176(12) 0.0148(10) -0.0102(11)
C19 0.0421(11) 0.0515(13) 0.0424(11) -0.0020(10) 0.0166(9) 0.0005(9)
C21 0.110(2) 0.0587(16) 0.098(2) 0.0314(15) 0.0644(18) 0.0107(16)
C22 0.139(3) 0.0623(18) 0.083(2) 0.0328(16) 0.046(2) 0.030(2)
C23 0.091(2) 0.102(3) 0.0706(18) 0.0239(17) 0.0095(15) 0.0354(19)
C24 0.0521(14) 0.0674(17) 0.0813(17) 0.0128(14) 0.0204(12) 0.0141(12)

loop_
_atom_type_symbol
_atom_type_description
_atom_type_scat_dispersion_real
_atom_type_scat_dispersion_imag
_atom_type_scat_source
C C 0.0033 0.0016 'International Tables Vol C Tables 4.2.6.8 and 6.1.1.4'
H H 0.0000 0.0000 'International Tables Vol C Tables 4.2.6.8 and 6.1.1.4'
O O 0.0106 0.0060 'International Tables Vol C Tables 4.2.6.8 and 6.1.1.4'
Mg Mg 0.0486 0.0363 'International Tables Vol C Tables 4.2.6.8 and 6.1.1.4'

loop_
_geom_angle_atom_site_label_1
_geom_angle_atom_site_label_2
_geom_angle_atom_site_label_3
_geom_angle
_geom_angle_site_symmetry_1
_geom_angle_site_symmetry_3
O1 Mg1 O1 136.45(9) . 2
O1 Mg1 O2 110.93(6) . 2
O1 Mg1 O2 97.64(5) 2 2
O1 Mg1 O2 97.64(5) . .
O1 Mg1 O2 110.93(6) 2 .
O2 Mg1 O2 97.32(10) 2 .
C1 O1 Mg1 138.52(11) . .
C24 O2 C21 108.83(18) . .
C24 O2 Mg1 125.42(13) . .
C21 O2 Mg1 125.56(14) . .
O1 C1 C14 110.66(14) . .
O1 C1 C2 108.58(13) . .
C14 C1 C2 110.72(15) . .
O1 C1 C8 110.33(14) . .
C14 C1 C8 106.53(13) . .
C2 C1 C8 110.02(14) . .
C7 C2 C3 117.85(17) . .
C7 C2 C1 124.12(16) . .
C3 C2 C1 117.89(16) . .
C4 C3 C2 121.11(19) . .
C5 C4 C3 120.16(19) . .
C6 C5 C4 119.54(19) . .
C5 C6 C7 120.5(2) . .
C2 C7 C6 120.87(19) . .
C9 C8 C13 117.56(17) . .
C9 C8 C1 120.37(16) . .
C13 C8 C1 122.07(17) . .
C8 C9 C10 121.05(18) . .
C11 C10 C9 120.4(2) . .
C12 C11 C10 119.17(19) . .
C11 C12 C13 120.48(19) . .
C12 C13 C8 121.32(19) . .
C15 C14 C19 117.74(18) . .
C15 C14 C1 123.67(16) . .
C19 C14 C1 118.49(17) . .
C16 C15 C14 121.2(2) . .
C17 C16 C15 120.7(2) . .
C16 C17 C18 119.4(2) . .
C17 C18 C19 120.1(2) . .
C18 C19 C14 120.8(2) . .
O2 C21 C22 104.7(2) . .
C21 C22 C23 103.1(2) . .
C24 C23 C22 104.5(2) . .
O2 C24 C23 106.4(2) . .

loop_
_geom_bond_atom_site_label_1
_geom_bond_atom_site_label_2
_geom_bond_distance
_geom_bond_site_symmetry_2
Mg1 O1 1.8645(12) .
Mg1 O1 1.8645(12) 2
Mg1 O2 2.0224(15) 2
Mg1 O2 2.0224(15) .
O1 C1 1.386(2) .
O2 C24 1.440(3) .
O2 C21 1.444(3) .
C1 C14 1.542(3) .
C1 C2 1.544(2) .
C1 C8 1.552(2) .
C2 C7 1.385(3) .
C2 C3 1.399(2) .
C3 C4 1.383(3) .
C4 C5 1.378(3) .
C5 C6 1.377(3) .
C6 C7 1.389(3) .
C8 C9 1.378(3) .
C8 C13 1.390(2) .
C9 C10 1.385(3) .
C10 C11 1.372(3) .
C11 C12 1.370(3) .
C12 C13 1.373(3) .
C14 C15 1.387(3) .
C14 C19 1.392(3) .
C15 C16 1.379(3) .
C16 C17 1.368(3) .
C17 C18 1.381(3) .
C18 C19 1.390(3) .
C21 C22 1.476(4) .
C22 C23 1.501(4) .
C23 C24 1.489(4) .

loop_
_geom_torsion_atom_site_label_1
_geom_torsion_atom_site_label_2
_geom_torsion_atom_site_label_3
_geom_torsion_atom_site_label_4
_geom_torsion
_geom_torsion_site_symmetry_1
O1 Mg1 O1 C1 -66.44(17) 2
O2 Mg1 O1 C1 61.06(19) 2
O2 Mg1 O1 C1 161.95(18) .
O1 Mg1 O2 C24 18.95(19) .
O1 Mg1 O2 C24 -127.58(18) 2
O2 Mg1 O2 C24 131.3(2) 2
O1 Mg1 O2 C21 -166.6(2) .
O1 Mg1 O2 C21 46.9(2) 2
O2 Mg1 O2 C21 -54.23(18) 2
Mg1 O1 C1 C14 112.48(17) .
Mg1 O1 C1 C2 -9.2(2) .
Mg1 O1 C1 C8 -129.87(15) .
O1 C1 C2 C7 -113.57(19) .
C14 C1 C2 C7 124.76(19) .
C8 C1 C2 C7 7.3(2) .
O1 C1 C2 C3 62.0(2) .
C14 C1 C2 C3 -59.7(2) .
C8 C1 C2 C3 -177.16(16) .
C7 C2 C3 C4 0.4(3) .
C1 C2 C3 C4 -175.48(18) .
C2 C3 C4 C5 -0.7(3) .
C3 C4 C5 C6 0.3(3) .
C4 C5 C6 C7 0.5(3) .
C3 C2 C7 C6 0.4(3) .
C1 C2 C7 C6 175.93(18) .
C5 C6 C7 C2 -0.8(3) .
O1 C1 C8 C9 13.6(2) .
C14 C1 C8 C9 133.74(17) .
C2 C1 C8 C9 -106.20(19) .
O1 C1 C8 C13 -166.67(16) .
C14 C1 C8 C13 -46.5(2) .
C2 C1 C8 C13 73.6(2) .
C13 C8 C9 C10 -0.2(3) .
C1 C8 C9 C10 179.54(18) .
C8 C9 C10 C11 0.1(3) .
C9 C10 C11 C12 -0.1(3) .
C10 C11 C12 C13 0.2(3) .
C11 C12 C13 C8 -0.4(3) .
C9 C8 C13 C12 0.4(3) .
C1 C8 C13 C12 -179.38(17) .
O1 C1 C14 C15 -149.37(16) .
C2 C1 C14 C15 -28.9(2) .
C8 C1 C14 C15 90.68(19) .
O1 C1 C14 C19 34.6(2) .
C2 C1 C14 C19 155.00(15) .
C8 C1 C14 C19 -85.40(18) .
C19 C14 C15 C16 1.6(3) .
C1 C14 C15 C16 -174.51(17) .
C14 C15 C16 C17 -0.4(3) .
C15 C16 C17 C18 -0.8(3) .
C16 C17 C18 C19 0.7(3) .
C17 C18 C19 C14 0.5(3) .
C15 C14 C19 C18 -1.7(3) .
C1 C14 C19 C18 174.65(17) .
C24 O2 C21 C22 -25.4(3) .
Mg1 O2 C21 C22 159.3(2) .
O2 C21 C22 C23 35.1(3) .
C21 C22 C23 C24 -31.9(3) .
C21 O2 C24 C23 5.0(3) .
Mg1 O2 C24 C23 -179.77(18) .
C22 C23 C24 O2 17.0(3) .
